data_7132194
loop_
_publ_author_name
'kinoshita, Naoya'
'Maruyama, Atsuya'
'Shirahata, Takashi'
'Naito, Toshio'
'Misaki, Yohji'

_publ_section_title
;
 A Triad Molecular Conductor: Simultaneous Control of Charge and Molecular
 Arrangements
;
_journal_name_full 'Chemical Communications'
_journal_paper_doi 10.1039/D3CC03198E
_journal_year 2023
_chemical_formula_moiety 'C24 H16 S16 Se4, F6 P'
_chemical_formula_sum 'C24 H16 F6 P S16 Se4'
_chemical_formula_weight 1278.14
_space_group_crystal_system monoclinic
_space_group_IT_number 15
_space_group_name_Hall '-C 2yc'
_space_group_name_H-M_alt 'C 1 2/c 1'
_atom_sites_solution_hydrogens geom
_atom_sites_solution_primary dual
_audit_creation_date 2023-09-06
_audit_creation_method
;
Olex2 1.5
(compiled 2023.08.24 svn.re1ec1418 for OlexSys, GUI svn.r6817)
;
_audit_update_record
;
2023-10-06 deposited with the CCDC.	2023-10-10 downloaded from the CCDC.
;
_cell_angle_alpha 90
_cell_angle_beta 110.047(4)
_cell_angle_gamma 90
_cell_formula_units_Z 4
_cell_length_a 11.1972(4)
_cell_length_b 28.5490(10)
_cell_length_c 12.5806(6)
_cell_measurement_reflns_used 4473
_cell_measurement_temperature 50
_cell_measurement_theta_max 29.6320
_cell_measurement_theta_min 2.0320
_cell_volume 3778.0(3)
_computing_cell_refinement 'CrysAlisPro 1.171.42.49 (Rigaku OD, 2022)'
_computing_data_collection 'CrysAlisPro 1.171.42.49 (Rigaku OD, 2022)'
_computing_data_reduction 'CrysAlisPro 1.171.42.49 (Rigaku OD, 2022)'
_computing_molecular_graphics 'Olex2 1.5 (Dolomanov et al., 2009)'
_computing_publication_material 'Olex2 1.5 (Dolomanov et al., 2009)'
_computing_structure_refinement 'SHELXL 2019/3 (Sheldrick, 2015)'
_computing_structure_solution 'SHELXT 2018/2 (Sheldrick, 2018)'
_diffrn_ambient_temperature 50
_diffrn_detector 'Hybrid Pixel Array Detector'
_diffrn_detector_area_resol_mean 10.0000
_diffrn_measured_fraction_theta_full 0.999
_diffrn_measured_fraction_theta_max 0.998
_diffrn_measurement_details
;
List of Runs (angles in degrees, time in seconds):

  # Type    Start    End  Width  t~exp~   \w     \q     \k     \f   Frames
#--------------------------------------------------------------------------
  1  \w    -64.00   9.50   0.30   32.00    --  -20.40  57.00 -90.00  245
  2  \w   -110.00 -68.00   0.30   32.00    --  -20.40  38.00  90.00  140
  3  \w      2.00  69.50   0.30   32.00    --  -20.40  38.00  90.00  225
  4  \w    -95.00  39.40   0.30   32.00    --  -20.40  38.00-120.00  448
;
_diffrn_measurement_device 'four-circle diffractometer'
_diffrn_measurement_device_type 'XtaLAB AFC11 (RINC): Kappa single'
_diffrn_measurement_method '\w scans'
_diffrn_orient_matrix_type 'CrysAlisPro convention (1999,Acta A55,543-557)'
_diffrn_orient_matrix_UB_11 -0.0378464000
_diffrn_orient_matrix_UB_12 0.0205342000
_diffrn_orient_matrix_UB_13 -0.0146417000
_diffrn_orient_matrix_UB_21 0.0474914000
_diffrn_orient_matrix_UB_22 0.0126960000
_diffrn_orient_matrix_UB_23 0.0423162000
_diffrn_orient_matrix_UB_31 0.0293809000
_diffrn_orient_matrix_UB_32 0.0058692000
_diffrn_orient_matrix_UB_33 -0.0399321000
_diffrn_radiation_monochromator mirror
_diffrn_radiation_probe x-ray
_diffrn_radiation_type 'Mo K\a'
_diffrn_radiation_wavelength 0.71073
_diffrn_reflns_av_R_equivalents 0.0367
_diffrn_reflns_av_unetI/netI 0.0473
_diffrn_reflns_Laue_measured_fraction_full 0.999
_diffrn_reflns_Laue_measured_fraction_max 0.998
_diffrn_reflns_limit_h_max 14
_diffrn_reflns_limit_h_min -12
_diffrn_reflns_limit_k_max 33
_diffrn_reflns_limit_k_min -36
_diffrn_reflns_limit_l_max 15
_diffrn_reflns_limit_l_min -16
_diffrn_reflns_number 11133
_diffrn_reflns_point_group_measured_fraction_full 0.999
_diffrn_reflns_point_group_measured_fraction_max 0.998
_diffrn_reflns_theta_full 25.242
_diffrn_reflns_theta_max 27.483
_diffrn_reflns_theta_min 2.063
_diffrn_source 'Rotating-anode X-ray tube'
_diffrn_source_type 'Rigaku (Mo) X-ray Source'
_exptl_absorpt_coefficient_mu 4.866
_exptl_absorpt_correction_T_max 0.808
_exptl_absorpt_correction_T_min 0.362
_exptl_absorpt_correction_type analytical
_exptl_absorpt_process_details
;
CrysAlisPro 1.171.42.49 (Rigaku Oxford Diffraction, 2022)
Analytical numeric absorption correction using a multifaceted crystal
model based on expressions derived by R.C. Clark & J.S. Reid.
(Clark, R. C. & Reid, J. S. (1995). Acta Cryst. A51, 887-897)
Empirical absorption correction using spherical harmonics,
implemented in SCALE3 ABSPACK scaling algorithm.
;
_exptl_crystal_colour black
_exptl_crystal_colour_primary black
_exptl_crystal_density_diffrn 2.247
_exptl_crystal_description plate
_exptl_crystal_F_000 2484
_exptl_crystal_size_max 0.21
_exptl_crystal_size_mid 0.1
_exptl_crystal_size_min 0.03
_refine_diff_density_max 0.987
_refine_diff_density_min -0.591
_refine_diff_density_rms 0.137
_refine_ls_extinction_method none
_refine_ls_goodness_of_fit_ref 1.089
_refine_ls_hydrogen_treatment constr
_refine_ls_matrix_type full
_refine_ls_number_parameters 233
_refine_ls_number_reflns 4326
_refine_ls_number_restraints 0
_refine_ls_restrained_S_all 1.089
_refine_ls_R_factor_all 0.0587
_refine_ls_R_factor_gt 0.0459
_refine_ls_shift/su_max 0.002
_refine_ls_shift/su_mean 0.000
_refine_ls_structure_factor_coef Fsqd
_refine_ls_weighting_details 'w=1/[\s^2^(Fo^2^)+(0.0384P)^2^+17.3329P] where P=(Fo^2^+2Fc^2^)/3'
_refine_ls_weighting_scheme calc
_refine_ls_wR_factor_gt 0.0979
_refine_ls_wR_factor_ref 0.1028
_reflns_Friedel_coverage 0.000
_reflns_number_gt 3651
_reflns_number_total 4326
_reflns_threshold_expression 'I > 2\s(I)'
_cod_data_source_file d3cc03198e2.cif
_cod_data_source_block (ET-TSF-ET_H)PF6_at_50_K
_cod_database_code 7132194
_shelx_shelxl_version_number 2019/3
_chemical_oxdiff_formula 'C24 H16 F6 P1 S16 Se4'
_shelx_space_group_comment
;
The symmetry employed for this shelxl refinement is uniquely defined
by the following loop, which should always be used as a source of
symmetry information in preference to the above space-group names.
They are only intended as comments.
;
_shelx_estimated_absorpt_t_max 0.868
_shelx_estimated_absorpt_t_min 0.428
_olex2_refinement_description
;
1. Fixed Uiso
 At 1.2 times of:
  All C(H) groups, All C(H,H) groups
2.a Secondary CH2 refined with riding coordinates:
 C5(H5A,H5B), C6(H6A,H6B), C13(H13A,H13B)
2.b Aromatic/amide H refined with riding coordinates:
 C1(H1), C12(H12)
;
_olex2_submission_special_instructions 'No special instructions were received'
_oxdiff_exptl_absorpt_empirical_details
;
Empirical correction (ABSPACK) includes:
- Absorption correction using spherical harmonics
- Frame scaling
;
_oxdiff_exptl_absorpt_empirical_full_max 3.416
_oxdiff_exptl_absorpt_empirical_full_min 0.460

loop_
_space_group_symop_operation_xyz
'x, y, z'
'-x, y, -z+1/2'
'x+1/2, y+1/2, z'
'-x+1/2, y+1/2, -z+1/2'
'-x, -y, -z'
'x, -y, z-1/2'
'-x+1/2, -y+1/2, -z'
'x+1/2, -y+1/2, z-1/2'

loop_
_atom_site_label
_atom_site_type_symbol
_atom_site_fract_x
_atom_site_fract_y
_atom_site_fract_z
_atom_site_U_iso_or_equiv
_atom_site_adp_type
_atom_site_occupancy
_atom_site_site_symmetry_order
_atom_site_calc_flag
_atom_site_refinement_flags_posn
_atom_site_refinement_flags_adp
_atom_site_refinement_flags_occupancy
_atom_site_disorder_assembly
_atom_site_disorder_group
Se1 Se 0.46211(4) 0.46459(2) 0.36090(3) 0.01740(12) Uani 1 1 d . . . . .
Se2 Se 0.46656(4) 0.58305(2) 0.36230(3) 0.01874(12) Uani 1 1 d . . . . .
S1 S 0.76730(14) 0.37237(4) 0.54125(11) 0.0370(3) Uani 1 1 d . . . . .
S2 S 0.84904(13) 0.36767(4) 0.29571(10) 0.0353(3) Uani 1 1 d . . . . .
S3 S 0.81413(9) 0.47263(3) 0.53337(8) 0.0137(2) Uani 1 1 d . . . . .
S4 S 0.87936(9) 0.46948(4) 0.32647(8) 0.0173(2) Uani 1 1 d . . . . .
S5 S 0.81362(10) 0.58612(3) 0.52433(9) 0.0195(2) Uani 1 1 d . . . . .
S6 S 0.87785(10) 0.58207(4) 0.31706(9) 0.0237(2) Uani 1 1 d . . . . .
S7 S 0.47760(11) 0.69136(4) 0.37538(11) 0.0280(3) Uani 1 1 d . . . . .
S8 S 0.76889(11) 0.69113(4) 0.49973(10) 0.0279(3) Uani 1 1 d . . . . .
C1 C 0.4848(5) 0.40782(15) 0.2963(4) 0.0302(11) Uani 1 1 d . . . . .
H1 H 0.474358 0.379020 0.329946 0.036 Uiso 1 1 calc R U . . .
C2 C 0.500000 0.50012(19) 0.250000 0.0159(11) Uani 1 2 d S T P . .
C3 C 0.500000 0.5471(2) 0.250000 0.0189(12) Uani 1 2 d S T P . .
C4 C 0.4903(4) 0.64125(14) 0.2998(4) 0.0208(9) Uani 1 1 d . . . . .
C5 C 0.7620(4) 0.32297(13) 0.4502(3) 0.0182(8) Uani 1 1 d . . . . .
H5A H 0.767080 0.293773 0.493993 0.022 Uiso 1 1 calc R U . . .
H5B H 0.679088 0.323020 0.387623 0.022 Uiso 1 1 calc R U . . .
C6 C 0.8669(4) 0.32272(17) 0.4006(4) 0.0270(10) Uani 1 1 d . . . . .
H6A H 0.868566 0.291767 0.365639 0.032 Uiso 1 1 calc R U . . .
H6B H 0.949368 0.327050 0.462311 0.032 Uiso 1 1 calc R U . . .
C7 C 0.8073(4) 0.41814(14) 0.4690(4) 0.0223(9) Uani 1 1 d . . . . .
C8 C 0.8384(4) 0.41673(15) 0.3744(4) 0.0230(9) Uani 1 1 d . . . . .
C9 C 0.8447(3) 0.50387(15) 0.4266(3) 0.0163(8) Uani 1 1 d . . . . .
C10 C 0.8448(4) 0.55119(14) 0.4232(3) 0.0169(8) Uani 1 1 d . . . . .
C11 C 0.7989(4) 0.63811(14) 0.4452(3) 0.0196(8) Uani 1 1 d . . . . .
C12 C 0.8288(4) 0.63517(14) 0.3522(4) 0.0224(9) Uani 1 1 d . . . . .
H12 H 0.823219 0.661899 0.305700 0.027 Uiso 1 1 calc R U . . .
C13 C 0.6132(5) 0.68257(15) 0.5058(4) 0.0286(10) Uani 1 1 d . . . . .
H13A H 0.603095 0.704032 0.563942 0.034 Uiso 1 1 calc R U . . .
H13B H 0.608573 0.650204 0.532402 0.034 Uiso 1 1 calc R U . . .
P1 P 1.000000 0.74144(5) 0.250000 0.0220(3) Uani 1 2 d S T P . .
F1 F 1.000000 0.79739(12) 0.250000 0.0266(8) Uani 1 2 d S T P . .
F2 F 1.000000 0.68586(12) 0.250000 0.0460(12) Uani 1 2 d S T P . .
F3 F 1.0213(3) 0.74174(10) 0.3818(2) 0.0372(7) Uani 1 1 d . . . . .
F4 F 0.8493(2) 0.74140(8) 0.2223(2) 0.0287(6) Uani 1 1 d . . . . .

loop_
_atom_site_aniso_label
_atom_site_aniso_U_11
_atom_site_aniso_U_22
_atom_site_aniso_U_33
_atom_site_aniso_U_23
_atom_site_aniso_U_13
_atom_site_aniso_U_12
Se1 0.0172(2) 0.0137(2) 0.0229(2) -0.00013(15) 0.00895(17) 0.00090(15)
Se2 0.0167(2) 0.0123(2) 0.0254(2) -0.00083(16) 0.00491(17) 0.00079(16)
S1 0.0706(9) 0.0209(5) 0.0374(7) -0.0159(5) 0.0413(7) -0.0268(6)
S2 0.0571(8) 0.0310(6) 0.0303(6) -0.0201(5) 0.0309(6) -0.0276(6)
S3 0.0155(4) 0.0143(4) 0.0126(5) 0.0007(4) 0.0067(4) -0.0012(4)
S4 0.0149(4) 0.0254(5) 0.0128(5) 0.0000(4) 0.0063(4) -0.0018(4)
S5 0.0191(5) 0.0182(5) 0.0240(5) 0.0091(4) 0.0111(4) 0.0083(4)
S6 0.0200(5) 0.0304(6) 0.0242(6) 0.0164(5) 0.0122(4) 0.0092(5)
S7 0.0286(6) 0.0132(5) 0.0461(7) -0.0025(5) 0.0177(5) 0.0043(4)
S8 0.0330(6) 0.0152(5) 0.0303(6) 0.0001(4) 0.0039(5) -0.0066(5)
C1 0.049(3) 0.0113(19) 0.041(3) 0.0007(19) 0.029(2) 0.001(2)
C2 0.012(2) 0.014(3) 0.019(3) 0.000 0.003(2) 0.000
C3 0.012(3) 0.015(3) 0.026(3) 0.000 0.001(2) 0.000
C4 0.0135(18) 0.0117(18) 0.035(2) -0.0006(17) 0.0058(18) -0.0012(16)
C5 0.0182(19) 0.0115(17) 0.025(2) -0.0036(16) 0.0068(17) -0.0020(15)
C6 0.019(2) 0.036(3) 0.026(2) -0.009(2) 0.0071(19) -0.0048(19)
C7 0.030(2) 0.017(2) 0.024(2) -0.0087(17) 0.0145(19) -0.0145(18)
C8 0.027(2) 0.024(2) 0.022(2) -0.0104(18) 0.0143(19) -0.0166(19)
C9 0.0102(17) 0.027(2) 0.0100(18) 0.0022(16) 0.0010(15) 0.0015(16)
C10 0.0119(17) 0.023(2) 0.016(2) 0.0083(16) 0.0047(15) 0.0030(16)
C11 0.0156(19) 0.0158(19) 0.023(2) 0.0045(16) 0.0003(17) -0.0017(16)
C12 0.0167(19) 0.018(2) 0.029(2) 0.0094(18) 0.0030(17) -0.0059(16)
C13 0.047(3) 0.016(2) 0.029(2) -0.0015(18) 0.021(2) -0.002(2)
P1 0.0219(8) 0.0110(7) 0.0363(9) 0.000 0.0141(7) 0.000
F1 0.0248(18) 0.0135(16) 0.033(2) 0.000 -0.0009(15) 0.000
F2 0.031(2) 0.0126(17) 0.107(4) 0.000 0.039(2) 0.000
F3 0.0355(15) 0.0444(17) 0.0364(16) 0.0160(13) 0.0182(13) 0.0206(14)
F4 0.0223(13) 0.0189(13) 0.0485(17) 0.0063(12) 0.0167(12) 0.0017(10)

loop_
_atom_type_symbol
_atom_type_description
_atom_type_scat_dispersion_real
_atom_type_scat_dispersion_imag
_atom_type_scat_source
C C 0.0033 0.0016 'International Tables Vol C Tables 4.2.6.8 and 6.1.1.4'
H H 0.0000 0.0000 'International Tables Vol C Tables 4.2.6.8 and 6.1.1.4'
F F 0.0171 0.0103 'International Tables Vol C Tables 4.2.6.8 and 6.1.1.4'
P P 0.1023 0.0942 'International Tables Vol C Tables 4.2.6.8 and 6.1.1.4'
S S 0.1246 0.1234 'International Tables Vol C Tables 4.2.6.8 and 6.1.1.4'
Se Se -0.0929 2.2259 'International Tables Vol C Tables 4.2.6.8 and 6.1.1.4'

loop_
_exptl_crystal_face_index_h
_exptl_crystal_face_index_k
_exptl_crystal_face_index_l
_exptl_crystal_face_perp_dist
0 40 0 0.0062
-1 -40 2 0.0142
15 6 -1 0.0142
-9 -9 17 0.1165
-8 1 -11 0.0462
-15 -6 1 0.0826
7 -2 12 0.0802

loop_
_geom_angle_atom_site_label_1
_geom_angle_atom_site_label_2
_geom_angle_atom_site_label_3
_geom_angle
_geom_angle_site_symmetry_1
_geom_angle_site_symmetry_3
_geom_angle_publ_flag
C1 Se1 C2 92.6(2) . . ?
C3 Se2 C4 94.26(19) . . ?
C7 S1 C5 102.36(19) . . ?
C8 S2 C6 99.7(2) . . ?
C9 S3 C7 95.02(19) . . ?
C8 S4 C9 94.97(19) . . ?
C10 S5 C11 94.16(19) . . ?
C12 S6 C10 94.5(2) . . ?
C4 S7 C13 100.3(2) . . ?
C11 S8 C13 102.7(2) . . ?
Se1 C1 H1 120.1 . . ?
C1 C1 Se1 119.86(14) 2_655 . ?
C1 C1 H1 120.1 2_655 . ?
Se1 C2 Se1 115.0(3) 2_655 . ?
C3 C2 Se1 122.51(14) . . ?
C3 C2 Se1 122.51(14) . 2_655 ?
Se2 C3 Se2 114.0(3) . 2_655 ?
C2 C3 Se2 123.00(14) . 2_655 ?
C2 C3 Se2 123.00(14) . . ?
S7 C4 Se2 116.2(2) . . ?
C4 C4 Se2 118.52(13) 2_655 . ?
C4 C4 S7 125.18(14) 2_655 . ?
S1 C5 H5A 108.8 . . ?
S1 C5 H5B 108.8 . . ?
H5A C5 H5B 107.7 . . ?
C6 C5 S1 113.9(3) . . ?
C6 C5 H5A 108.8 . . ?
C6 C5 H5B 108.8 . . ?
S2 C6 H6A 108.9 . . ?
S2 C6 H6B 108.9 . . ?
C5 C6 S2 113.2(3) . . ?
C5 C6 H6A 108.9 . . ?
C5 C6 H6B 108.9 . . ?
H6A C6 H6B 107.8 . . ?
S1 C7 S3 114.0(2) . . ?
C8 C7 S1 129.1(3) . . ?
C8 C7 S3 116.9(3) . . ?
S4 C8 S2 114.9(2) . . ?
C7 C8 S2 127.8(3) . . ?
C7 C8 S4 117.2(3) . . ?
S3 C9 S4 114.9(2) . . ?
C10 C9 S3 122.6(3) . . ?
C10 C9 S4 122.5(3) . . ?
S6 C10 S5 114.7(2) . . ?
C9 C10 S5 123.1(3) . . ?
C9 C10 S6 122.2(3) . . ?
S8 C11 S5 120.2(2) . . ?
C12 C11 S5 116.3(3) . . ?
C12 C11 S8 123.0(3) . . ?
S6 C12 H12 120.6 . . ?
C11 C12 S6 118.8(3) . . ?
C11 C12 H12 120.6 . . ?
S7 C13 H13A 107.9 . . ?
S7 C13 H13B 107.9 . . ?
S8 C13 S7 117.7(2) . . ?
S8 C13 H13A 107.9 . . ?
S8 C13 H13B 107.9 . . ?
H13A C13 H13B 107.2 . . ?
F1 P1 F4 90.04(10) . . ?
F1 P1 F4 90.04(10) . 2_755 ?
F2 P1 F1 180.0 . . ?
F2 P1 F3 90.31(12) . . ?
F2 P1 F3 90.31(12) . 2_755 ?
F2 P1 F4 89.96(10) . 2_755 ?
F2 P1 F4 89.96(10) . . ?
F3 P1 F1 89.69(12) 2_755 . ?
F3 P1 F1 89.69(12) . . ?
F3 P1 F3 179.4(2) . 2_755 ?
F3 P1 F4 89.85(14) 2_755 2_755 ?
F3 P1 F4 89.86(14) . . ?
F3 P1 F4 90.14(14) 2_755 . ?
F3 P1 F4 90.15(14) . 2_755 ?
F4 P1 F4 179.9(2) . 2_755 ?

loop_
_geom_bond_atom_site_label_1
_geom_bond_atom_site_label_2
_geom_bond_distance
_geom_bond_site_symmetry_2
_geom_bond_publ_flag
Se1 C1 1.869(4) . ?
Se1 C2 1.887(3) . ?
Se2 C3 1.885(3) . ?
Se2 C4 1.895(4) . ?
S1 C5 1.805(4) . ?
S1 C7 1.736(4) . ?
S2 C6 1.802(5) . ?
S2 C8 1.743(4) . ?
S3 C7 1.744(4) . ?
S3 C9 1.741(4) . ?
S4 C8 1.741(4) . ?
S4 C9 1.743(4) . ?
S5 C10 1.743(4) . ?
S5 C11 1.763(4) . ?
S6 C10 1.742(4) . ?
S6 C12 1.721(4) . ?
S7 C4 1.750(4) . ?
S7 C13 1.831(5) . ?
S8 C11 1.742(4) . ?
S8 C13 1.788(5) . ?
C1 C1 1.321(9) 2_655 ?
C1 H1 0.9500 . ?
C2 C3 1.341(8) . ?
C4 C4 1.343(9) 2_655 ?
C5 H5A 0.9900 . ?
C5 H5B 0.9900 . ?
C5 C6 1.507(6) . ?
C6 H6A 0.9900 . ?
C6 H6B 0.9900 . ?
C7 C8 1.350(6) . ?
C9 C10 1.351(6) . ?
C11 C12 1.326(6) . ?
C12 H12 0.9500 . ?
C13 H13A 0.9900 . ?
C13 H13B 0.9900 . ?
P1 F1 1.597(4) . ?
P1 F2 1.587(4) . ?
P1 F3 1.592(3) 2_755 ?
P1 F3 1.592(3) . ?
P1 F4 1.602(2) . ?
P1 F4 1.602(2) 2_755 ?

loop_
_geom_torsion_atom_site_label_1
_geom_torsion_atom_site_label_2
_geom_torsion_atom_site_label_3
_geom_torsion_atom_site_label_4
_geom_torsion
_geom_torsion_site_symmetry_1
_geom_torsion_site_symmetry_2
_geom_torsion_site_symmetry_3
_geom_torsion_site_symmetry_4
_geom_torsion_publ_flag
Se1 C2 C3 Se2 -178.35(2) 2_655 . . . ?
Se1 C2 C3 Se2 1.65(2) 2_655 . . 2_655 ?
Se1 C2 C3 Se2 -178.35(2) . . . 2_655 ?
Se1 C2 C3 Se2 1.65(2) . . . . ?
S1 C5 C6 S2 -70.5(4) . . . . ?
S1 C7 C8 S2 -0.5(7) . . . . ?
S1 C7 C8 S4 -177.8(3) . . . . ?
S3 C7 C8 S2 176.3(3) . . . . ?
S3 C7 C8 S4 -0.9(5) . . . . ?
S3 C9 C10 S5 -0.3(5) . . . . ?
S3 C9 C10 S6 179.0(2) . . . . ?
S4 C9 C10 S5 -178.6(2) . . . . ?
S4 C9 C10 S6 0.8(5) . . . . ?
S5 C11 C12 S6 0.2(5) . . . . ?
S8 C11 C12 S6 171.1(2) . . . . ?
C1 Se1 C2 Se1 0.16(16) . . . 2_655 ?
C1 Se1 C2 C3 -179.84(16) . . . . ?
C2 Se1 C1 C1 -0.6(6) . . . 2_655 ?
C3 Se2 C4 S7 -177.2(2) . . . . ?
C3 Se2 C4 C4 5.5(4) . . . 2_655 ?
C4 Se2 C3 Se2 -1.45(12) . . . 2_655 ?
C4 Se2 C3 C2 178.55(12) . . . . ?
C4 S7 C13 S8 72.9(3) . . . . ?
C5 S1 C7 S3 177.5(2) . . . . ?
C5 S1 C7 C8 -5.5(5) . . . . ?
C6 S2 C8 S4 156.9(3) . . . . ?
C6 S2 C8 C7 -20.4(5) . . . . ?
C7 S1 C5 C6 40.6(4) . . . . ?
C7 S3 C9 S4 -9.9(3) . . . . ?
C7 S3 C9 C10 171.7(3) . . . . ?
C8 S2 C6 C5 55.0(3) . . . . ?
C8 S4 C9 S3 9.6(3) . . . . ?
C8 S4 C9 C10 -172.1(3) . . . . ?
C9 S3 C7 S1 -176.1(3) . . . . ?
C9 S3 C7 C8 6.5(4) . . . . ?
C9 S4 C8 S2 177.2(3) . . . . ?
C9 S4 C8 C7 -5.2(4) . . . . ?
C10 S5 C11 S8 -178.6(3) . . . . ?
C10 S5 C11 C12 -7.5(4) . . . . ?
C10 S6 C12 C11 7.2(4) . . . . ?
C11 S5 C10 S6 12.1(2) . . . . ?
C11 S5 C10 C9 -168.5(3) . . . . ?
C11 S8 C13 S7 -81.8(3) . . . . ?
C12 S6 C10 S5 -12.1(3) . . . . ?
C12 S6 C10 C9 168.5(3) . . . . ?
C13 S7 C4 Se2 64.5(3) . . . . ?
C13 S7 C4 C4 -118.5(5) . . . 2_655 ?
C13 S8 C11 S5 -65.7(3) . . . . ?
C13 S8 C11 C12 123.7(4) . . . . ?

loop_
_exptl_oxdiff_crystal_face_indexfrac_h
_exptl_oxdiff_crystal_face_indexfrac_k
_exptl_oxdiff_crystal_face_indexfrac_l
_exptl_oxdiff_crystal_face_x
_exptl_oxdiff_crystal_face_y
_exptl_oxdiff_crystal_face_z
-0.2344 40.2313 -0.3475 0.8401 0.4849 0.2431
-0.6536 -40.0981 1.5588 -0.8215 -0.4742 -0.3168
15.0177 6.0855 -1.3212 -0.4241 0.7346 0.5297
-8.7233 -9.1509 16.7438 -0.1029 0.1781 -0.9786
-7.9072 1.0352 -11.3645 0.4869 -0.8433 0.2276
-14.8266 -5.7318 0.5184 0.4358 -0.7550 -0.4900
6.8903 -1.7506 12.3168 -0.4771 0.8262 -0.2997
